data_2206652
loop_
_publ_author_name
'Zhi-Min Jin'
'Li Li'
'Bing Tu'
'Mao-Lin Hu'

_publ_section_title
;
 5,5'-Diallylbiphenyl-2,2'-diol--1,4-diazabicyclo[2.2.2]octane (2/1)
;
_journal_coeditor_code CI6621
_journal_issue 9
_journal_name_full 'Acta Crystallographica Section E'
_journal_page_first o2939
_journal_page_last o2941
_journal_paper_doi 10.1107/S1600536805025638
_journal_volume 61
_journal_year 2005
_chemical_formula_iupac '2C18 H18 O2, C6 H12 N2'
_chemical_formula_moiety '2C18 H18 O2, C6 H12 N2'
_chemical_formula_sum 'C42 H48 N2 O4'
_chemical_formula_weight 644.82
_chemical_name_common magnolol
_chemical_name_systematic
;
5,5'-Diallylbiphenyl-2,2'-diol--1,4-diazabicyclo[2.2.2]octane (2/1)
;
_space_group_IT_number 2
_symmetry_cell_setting triclinic
_symmetry_space_group_name_Hall '-P 1'
_symmetry_space_group_name_H-M 'P -1'
_atom_sites_solution_hydrogens geom
_atom_sites_solution_primary direct
_atom_sites_solution_secondary difmap
_audit_creation_method SHELXL-97
_cell_angle_alpha 103.948(5)
_cell_angle_beta 95.457(5)
_cell_angle_gamma 92.632(5)
_cell_formula_units_Z 2
_cell_length_a 10.272(3)
_cell_length_b 10.646(3)
_cell_length_c 17.697(5)
_cell_measurement_reflns_used 977
_cell_measurement_temperature 273(2)
_cell_measurement_theta_max 18.54
_cell_measurement_theta_min 2.38
_cell_volume 1864.9(9)
_computing_cell_refinement SMART
_computing_data_collection 'SMART (Bruker, 2000)'
_computing_data_reduction 'SAINT (Bruker, 2000)'
_computing_molecular_graphics SHELXTL
_computing_publication_material SHELXTL
_computing_structure_refinement SHELXTL
_computing_structure_solution 'SHELXTL (Bruker, 2000)'
_diffrn_ambient_temperature 273(2)
_diffrn_measured_fraction_theta_full 0.982
_diffrn_measured_fraction_theta_max 0.982
_diffrn_measurement_device_type 'Bruker SMART APEX CCD area-detector'
_diffrn_measurement_method '\f and \w'
_diffrn_radiation_monochromator graphite
_diffrn_radiation_source 'fine-focus sealed tube'
_diffrn_radiation_type MoK\a
_diffrn_radiation_wavelength 0.71073
_diffrn_reflns_av_R_equivalents 0.0251
_diffrn_reflns_av_sigmaI/netI 0.0478
_diffrn_reflns_limit_h_max 12
_diffrn_reflns_limit_h_min -11
_diffrn_reflns_limit_k_max 12
_diffrn_reflns_limit_k_min -12
_diffrn_reflns_limit_l_max 21
_diffrn_reflns_limit_l_min -16
_diffrn_reflns_number 9357
_diffrn_reflns_theta_full 25.00
_diffrn_reflns_theta_max 25.00
_diffrn_reflns_theta_min 1.98
_diffrn_standards_decay_% 0
_diffrn_standards_number 0
_exptl_absorpt_coefficient_mu 0.073
_exptl_absorpt_correction_T_max 0.98
_exptl_absorpt_correction_T_min 0.98
_exptl_absorpt_correction_type multi-scan
_exptl_absorpt_process_details '(SADABS; Bruker, 2000)'
_exptl_crystal_colour colourless
_exptl_crystal_density_diffrn 1.148
_exptl_crystal_density_method 'not measured'
_exptl_crystal_description Block
_exptl_crystal_F_000 692
_exptl_crystal_size_max 0.32
_exptl_crystal_size_mid 0.26
_exptl_crystal_size_min 0.24
_refine_diff_density_max 0.183
_refine_diff_density_min -0.192
_refine_ls_extinction_method none
_refine_ls_goodness_of_fit_ref 1.067
_refine_ls_hydrogen_treatment mixed
_refine_ls_matrix_type full
_refine_ls_number_parameters 445
_refine_ls_number_reflns 6454
_refine_ls_number_restraints 0
_refine_ls_restrained_S_all 1.067
_refine_ls_R_factor_all 0.0788
_refine_ls_R_factor_gt 0.0556
_refine_ls_shift/su_max 0.001
_refine_ls_shift/su_mean 0.000
_refine_ls_structure_factor_coef Fsqd
_refine_ls_weighting_details 'calc w = 1/[\s^2^(Fo^2^)+(0.0371P)^2^+1.2457P] where P = (Fo^2^+2Fc^2^)/3'
_refine_ls_weighting_scheme calc
_refine_ls_wR_factor_gt 0.1176
_refine_ls_wR_factor_ref 0.1233
_reflns_number_gt 4865
_reflns_number_total 6454
_reflns_threshold_expression I>2\s(I)
_cod_data_source_file ci6621.cif
_cod_data_source_block I
_cod_database_code 2206652
_cod_database_fobs_code 2206652

loop_
_symmetry_equiv_pos_as_xyz
'x, y, z'
'-x, -y, -z'

loop_
_atom_site_label
_atom_site_fract_x
_atom_site_fract_y
_atom_site_fract_z
_atom_site_U_iso_or_equiv
_atom_site_adp_type
_atom_site_calc_flag
_atom_site_refinement_flags
_atom_site_occupancy
_atom_site_type_symbol
C1 0.4144(2) 0.8384(2) 0.21376(14) 0.0323(6) Uani d . 1 C
C2 0.5323(2) 0.8091(2) 0.23947(14) 0.0290(5) Uani d . 1 C
H2 0.5932 0.7958 0.2032 0.035 Uiso calc R 1 H
C3 0.5760(2) 0.7958(2) 0.31405(14) 0.0292(5) Uani d . 1 C
C4 0.4798(2) 0.8278(2) 0.36743(15) 0.0325(5) Uani d . 1 C
C5 0.3586(2) 0.8692(2) 0.34421(14) 0.0296(5) Uani d . 1 C
H5 0.2989 0.8939 0.3804 0.035 Uiso calc R 1 H
C6 0.3290(2) 0.8730(2) 0.26918(14) 0.0344(6) Uani d . 1 C
H6 0.2478 0.9000 0.2543 0.041 Uiso calc R 1 H
C7 0.3748(3) 0.8292(3) 0.12955(15) 0.0402(6) Uani d . 1 C
H7A 0.2860 0.7914 0.1124 0.048 Uiso calc R 1 H
H7B 0.4353 0.7836 0.0956 0.048 Uiso calc R 1 H
C8 0.3872(3) 0.9788(3) 0.13868(18) 0.0492(7) Uani d . 1 C
H8 0.3433 1.0411 0.1711 0.059 Uiso d R 1 H
C9 0.4613(3) 1.0192(3) 0.08924(19) 0.0604(9) Uani d . 1 C
H9A 0.5000 0.9499 0.0590 0.073 Uiso d R 1 H
H9B 0.4836 1.1035 0.0864 0.073 Uiso d R 1 H
C10 0.8667(2) 0.6053(2) 0.29448(15) 0.0351(6) Uani d . 1 C
C11 0.7458(2) 0.6553(2) 0.28255(14) 0.0348(6) Uani d . 1 C
H11 0.6932 0.6236 0.2353 0.042 Uiso calc R 1 H
C12 0.7030(2) 0.7520(2) 0.34045(14) 0.0285(5) Uani d . 1 C
C13 0.7814(2) 0.7994(2) 0.41125(14) 0.0300(5) Uani d . 1 C
C14 0.9025(2) 0.7494(2) 0.42359(14) 0.0309(5) Uani d . 1 C
H14 0.9552 0.7810 0.4708 0.037 Uiso calc R 1 H
C15 0.9446(2) 0.6522(2) 0.36514(14) 0.0326(6) Uani d . 1 C
H15 1.0252 0.6186 0.3735 0.039 Uiso calc R 1 H
C16 0.8863(3) 0.5008(3) 0.22840(16) 0.0463(7) Uani d . 1 C
H16A 0.8003 0.4658 0.2024 0.056 Uiso calc R 1 H
H16B 0.9252 0.4329 0.2490 0.056 Uiso calc R 1 H
C17 0.9699(3) 0.5263(3) 0.16497(16) 0.0522(8) Uani d . 1 C
H17 1.0245 0.5992 0.1665 0.063 Uiso calc R 1 H
C18 0.9436(3) 0.4126(3) 0.10433(16) 0.0465(7) Uani d . 1 C
H18A 0.8865 0.3460 0.1101 0.056 Uiso calc R 1 H
H18B 0.9833 0.4039 0.0584 0.056 Uiso calc R 1 H
C19 -0.0548(2) 0.0113(2) 0.22312(14) 0.0315(6) Uani d . 1 C
C20 0.0353(2) 0.1195(2) 0.22324(14) 0.0286(5) Uani d . 1 C
H20 0.0314 0.1495 0.1779 0.034 Uiso calc R 1 H
C21 0.1258(2) 0.1818(2) 0.28392(14) 0.0338(6) Uani d . 1 C
C22 0.1381(2) 0.1367(2) 0.34998(14) 0.0304(5) Uani d . 1 C
C23 0.0573(2) 0.0316(2) 0.35854(14) 0.0321(5) Uani d . 1 C
H23 0.0626 0.0057 0.4052 0.039 Uiso calc R 1 H
C24 -0.0335(2) -0.0339(2) 0.29270(14) 0.0319(6) Uani d . 1 C
H24 -0.0806 -0.1091 0.2954 0.038 Uiso calc R 1 H
C25 -0.1626(3) -0.0627(3) 0.16132(15) 0.0439(7) Uani d . 1 C
H25A -0.2128 -0.1236 0.1821 0.053 Uiso calc R 1 H
H25B -0.2217 -0.0031 0.1453 0.053 Uiso calc R 1 H
C26 -0.0971(3) -0.1335(3) 0.09309(15) 0.0417(7) Uani d . 1 C
H26 -0.0522 -0.2079 0.0911 0.050 Uiso calc R 1 H
C27 -0.1139(3) -0.0710(3) 0.03385(16) 0.0440(7) Uani d . 1 C
H27A -0.1603 0.0032 0.0406 0.053 Uiso calc R 1 H
H27B -0.0789 -0.1028 -0.0130 0.053 Uiso calc R 1 H
C28 0.3341(2) 0.3871(2) 0.19196(14) 0.0331(6) Uani d . 1 C
C29 0.2601(2) 0.2858(2) 0.20465(14) 0.0331(6) Uani d . 1 C
H29 0.2412 0.2111 0.1644 0.040 Uiso calc R 1 H
C30 0.2138(2) 0.2912(2) 0.27368(14) 0.0325(5) Uani d . 1 C
C31 0.2434(2) 0.4070(2) 0.33358(14) 0.0300(5) Uani d . 1 C
C32 0.3094(2) 0.5162(2) 0.31388(15) 0.0340(6) Uani d . 1 C
H32 0.3223 0.5965 0.3499 0.041 Uiso calc R 1 H
C33 0.3508(2) 0.4999(2) 0.24435(14) 0.0321(6) Uani d . 1 C
H33 0.3932 0.5699 0.2317 0.039 Uiso calc R 1 H
C34 0.3804(3) 0.4032(3) 0.11758(16) 0.0437(7) Uani d . 1 C
H34A 0.3811 0.4928 0.1140 0.052 Uiso calc R 1 H
H34B 0.3283 0.3481 0.0721 0.052 Uiso calc R 1 H
C35 0.5221(3) 0.3581(3) 0.12794(17) 0.0466(7) Uani d . 1 C
H35 0.5488 0.3000 0.1570 0.056 Uiso calc R 1 H
C36 0.5995(3) 0.4177(3) 0.08747(16) 0.0430(7) Uani d . 1 C
H36A 0.5645 0.4746 0.0598 0.052 Uiso calc R 1 H
H36B 0.6878 0.4017 0.0873 0.052 Uiso calc R 1 H
C37 0.5686(2) 0.1480(2) 0.36463(14) 0.0356(6) Uani d . 1 C
H37A 0.4740 0.1493 0.3567 0.043 Uiso calc R 1 H
H37B 0.5906 0.0592 0.3610 0.043 Uiso calc R 1 H
C38 0.6323(3) 0.2025(3) 0.30389(15) 0.0373(6) Uani d . 1 C
H38A 0.6842 0.1378 0.2747 0.045 Uiso calc R 1 H
H38B 0.5647 0.2225 0.2673 0.045 Uiso calc R 1 H
C39 0.7663(2) 0.2416(2) 0.45688(15) 0.0318(5) Uani d . 1 C
H39A 0.7960 0.1563 0.4567 0.038 Uiso calc R 1 H
H39B 0.7970 0.2999 0.5072 0.038 Uiso calc R 1 H
C40 0.8205(2) 0.2909(2) 0.39152(14) 0.0319(5) Uani d . 1 C
H40A 0.8782 0.3684 0.4138 0.038 Uiso calc R 1 H
H40B 0.8711 0.2255 0.3617 0.038 Uiso calc R 1 H
C41 0.5748(2) 0.3663(2) 0.44417(14) 0.0307(5) Uani d . 1 C
H41A 0.5958 0.4236 0.4960 0.037 Uiso calc R 1 H
H41B 0.4803 0.3587 0.4318 0.037 Uiso calc R 1 H
C42 0.6375(2) 0.4235(2) 0.38520(14) 0.0321(5) Uani d . 1 C
H42A 0.5710 0.4476 0.3496 0.039 Uiso calc R 1 H
H42B 0.6940 0.5001 0.4114 0.039 Uiso calc R 1 H
N1 0.62233(19) 0.23483(19) 0.44393(12) 0.0308(5) Uani d . 1 N
N2 0.7161(2) 0.3196(2) 0.34123(12) 0.0357(5) Uani d . 1 N
O1 0.50291(17) 0.82325(16) 0.44446(9) 0.0329(4) Uani d . 1 O
H1O 0.421(3) 0.809(3) 0.4666(15) 0.039 Uiso d . 1 H
O2 0.73696(16) 0.89036(15) 0.46792(9) 0.0277(4) Uani d . 1 O
H2O 0.650(3) 0.881(2) 0.4664(14) 0.033 Uiso d . 1 H
O3 0.22942(16) 0.19319(16) 0.41181(10) 0.0315(4) Uani d . 1 O
H3O 0.293(3) 0.139(3) 0.4132(15) 0.038 Uiso d . 1 H
O4 0.19891(17) 0.42866(17) 0.40394(10) 0.0358(4) Uani d . 1 O
H4O 0.142(3) 0.356(3) 0.4074(15) 0.043 Uiso d . 1 H

loop_
_atom_site_aniso_label
_atom_site_aniso_U_11
_atom_site_aniso_U_22
_atom_site_aniso_U_33
_atom_site_aniso_U_12
_atom_site_aniso_U_13
_atom_site_aniso_U_23
C1 0.0286(13) 0.0331(13) 0.0331(13) -0.0026(11) -0.0069(10) 0.0090(11)
C2 0.0300(13) 0.0287(12) 0.0308(13) -0.0035(10) 0.0004(10) 0.0145(10)
C3 0.0324(13) 0.0223(11) 0.0366(13) -0.0047(10) 0.0038(10) 0.0155(10)
C4 0.0292(13) 0.0330(13) 0.0372(14) -0.0026(10) 0.0044(10) 0.0133(11)
C5 0.0307(13) 0.0258(12) 0.0333(13) -0.0099(10) 0.0029(10) 0.0118(10)
C6 0.0303(13) 0.0346(13) 0.0381(15) -0.0056(11) -0.0061(11) 0.0135(11)
C7 0.0437(16) 0.0401(15) 0.0376(15) 0.0177(12) -0.0003(12) 0.0103(12)
C8 0.0510(18) 0.0428(16) 0.0532(18) 0.0171(14) -0.0026(14) 0.0113(14)
C9 0.059(2) 0.057(2) 0.061(2) 0.0074(16) 0.0047(17) 0.0061(16)
C10 0.0341(14) 0.0365(14) 0.0387(14) 0.0018(11) 0.0066(11) 0.0160(11)
C11 0.0360(14) 0.0428(15) 0.0293(13) 0.0036(12) 0.0030(11) 0.0162(11)
C12 0.0255(12) 0.0306(12) 0.0313(13) -0.0025(10) 0.0027(10) 0.0124(10)
C13 0.0287(13) 0.0300(12) 0.0336(13) -0.0015(10) 0.0057(10) 0.0121(10)
C14 0.0287(13) 0.0311(13) 0.0346(14) 0.0021(10) 0.0053(10) 0.0106(11)
C15 0.0267(13) 0.0397(14) 0.0369(14) 0.0117(11) 0.0061(10) 0.0174(11)
C16 0.0547(18) 0.0466(16) 0.0379(15) -0.0065(14) 0.0047(13) 0.0127(13)
C17 0.0569(19) 0.0564(19) 0.0371(16) 0.0036(15) 0.0152(14) -0.0047(14)
C18 0.0414(16) 0.0452(16) 0.0439(16) -0.0171(13) 0.0049(12) -0.0026(13)
C19 0.0292(13) 0.0292(13) 0.0308(13) -0.0123(10) 0.0007(10) 0.0007(10)
C20 0.0272(12) 0.0259(12) 0.0295(12) -0.0065(10) 0.0057(10) 0.0013(10)
C21 0.0288(13) 0.0322(13) 0.0348(14) -0.0035(10) 0.0031(10) -0.0012(11)
C22 0.0271(12) 0.0301(13) 0.0304(13) -0.0001(10) 0.0082(10) -0.0012(10)
C23 0.0328(13) 0.0301(13) 0.0324(13) -0.0055(10) 0.0067(10) 0.0057(10)
C24 0.0287(13) 0.0281(12) 0.0369(14) -0.0108(10) 0.0078(10) 0.0051(10)
C25 0.0425(16) 0.0431(16) 0.0338(14) -0.0156(13) -0.0129(12) -0.0047(12)
C26 0.0364(15) 0.0388(15) 0.0400(15) -0.0119(12) -0.0128(12) -0.0001(12)
C27 0.0404(16) 0.0393(15) 0.0445(16) -0.0036(12) -0.0117(12) 0.0029(13)
C28 0.0326(14) 0.0344(14) 0.0344(14) -0.0051(11) 0.0036(11) 0.0139(11)
C29 0.0329(13) 0.0323(13) 0.0342(14) -0.0041(11) 0.0067(11) 0.0084(11)
C30 0.0325(13) 0.0324(13) 0.0327(13) 0.0006(10) 0.0063(11) 0.0074(11)
C31 0.0257(12) 0.0265(12) 0.0367(14) 0.0059(10) 0.0066(10) 0.0039(10)
C32 0.0316(13) 0.0297(13) 0.0389(15) 0.0008(10) -0.0019(11) 0.0078(11)
C33 0.0244(12) 0.0393(14) 0.0345(14) -0.0056(11) -0.0089(10) 0.0188(11)
C34 0.0356(15) 0.0558(18) 0.0445(16) -0.0015(13) 0.0133(12) 0.0189(14)
C35 0.0429(16) 0.0574(18) 0.0470(17) 0.0154(14) 0.0154(13) 0.0210(14)
C36 0.0358(15) 0.0419(15) 0.0540(17) 0.0034(12) 0.0116(13) 0.0144(13)
C37 0.0328(14) 0.0341(14) 0.0374(14) -0.0048(11) 0.0112(11) 0.0025(11)
C38 0.0356(14) 0.0405(15) 0.0336(14) -0.0001(12) 0.0028(11) 0.0056(11)
C39 0.0274(13) 0.0341(13) 0.0374(14) 0.0056(10) 0.0124(10) 0.0115(11)
C40 0.0295(13) 0.0338(13) 0.0341(13) -0.0018(10) 0.0100(10) 0.0101(11)
C41 0.0370(14) 0.0277(12) 0.0297(13) 0.0072(11) 0.0067(10) 0.0096(10)
C42 0.0352(14) 0.0309(13) 0.0328(13) 0.0061(11) 0.0044(11) 0.0119(11)
N1 0.0317(11) 0.0273(10) 0.0352(11) 0.0052(9) 0.0122(9) 0.0075(9)
N2 0.0372(12) 0.0348(12) 0.0367(12) 0.0021(9) 0.0069(9) 0.0107(9)
O1 0.0366(10) 0.0334(9) 0.0335(10) 0.0135(8) 0.0167(8) 0.0106(7)
O2 0.0229(8) 0.0326(9) 0.0327(9) 0.0039(7) 0.0119(7) 0.0143(7)
O3 0.0245(9) 0.0345(9) 0.0373(10) -0.0008(7) -0.0088(7) 0.0173(8)
O4 0.0295(9) 0.0333(10) 0.0357(10) -0.0079(8) 0.0001(7) -0.0060(8)

loop_
_atom_type_symbol
_atom_type_description
_atom_type_scat_dispersion_real
_atom_type_scat_dispersion_imag
_atom_type_scat_source
C C 0.0033 0.0016 'International Tables Vol C Tables 4.2.6.8 and 6.1.1.4'
H H 0.0000 0.0000 'International Tables Vol C Tables 4.2.6.8 and 6.1.1.4'
N N 0.0061 0.0033 'International Tables Vol C Tables 4.2.6.8 and 6.1.1.4'
O O 0.0106 0.0060 'International Tables Vol C Tables 4.2.6.8 and 6.1.1.4'
Ho Ho -0.2175 4.6783 'International Tables Vol C Tables 4.2.6.8 and 6.1.1.4'

loop_
_geom_angle_atom_site_label_1
_geom_angle_atom_site_label_2
_geom_angle_atom_site_label_3
_geom_angle
_geom_angle_publ_flag
C2 C1 C6 116.2(2) yes
C2 C1 C7 122.2(2) yes
C6 C1 C7 121.6(2) yes
C1 C2 C3 128.2(2) yes
C1 C2 H2 115.9 ?
C3 C2 H2 115.9 ?
C2 C3 C4 112.1(2) yes
C2 C3 C12 128.0(2) yes
C4 C3 C12 120.0(2) yes
O1 C4 C5 116.7(2) yes
O1 C4 C3 121.9(2) yes
C5 C4 C3 121.4(2) yes
C6 C5 C4 119.5(2) yes
C6 C5 H5 120.2 ?
C4 C5 H5 120.2 ?
C5 C6 C1 122.4(2) yes
C5 C6 H6 118.8 ?
C1 C6 H6 118.8 ?
C1 C7 C8 94.5(2) yes
C1 C7 H7A 112.8 ?
C8 C7 H7A 112.8 ?
C1 C7 H7B 112.8 ?
C8 C7 H7B 112.8 ?
H7A C7 H7B 110.3 ?
C9 C8 C7 115.4(3) yes
C9 C8 H8 117.3 ?
C7 C8 H8 127.0 ?
C8 C9 H9A 110.8 ?
C8 C9 H9B 128.8 ?
H9A C9 H9B 120.0 ?
C15 C10 C11 119.6(2) yes
C15 C10 C16 129.8(2) yes
C11 C10 C16 110.5(2) yes
C12 C11 C10 120.5(2) yes
C12 C11 H11 119.7 ?
C10 C11 H11 119.7 ?
C11 C12 C13 119.8(2) yes
C11 C12 C3 111.6(2) yes
C13 C12 C3 128.5(2) yes
O2 C13 C12 119.2(2) yes
O2 C13 C14 120.8(2) yes
C12 C13 C14 119.9(2) yes
C15 C14 C13 119.9(2) yes
C15 C14 H14 120.1 ?
C13 C14 H14 120.1 ?
C10 C15 C14 120.3(2) yes
C10 C15 H15 119.9 ?
C14 C15 H15 119.9 ?
C10 C16 C17 120.1(2) yes
C10 C16 H16A 107.3 ?
C17 C16 H16A 107.3 ?
C10 C16 H16B 107.3 ?
C17 C16 H16B 107.3 ?
H16A C16 H16B 106.9 ?
C18 C17 C16 103.2(3) yes
C18 C17 H17 128.4 ?
C16 C17 H17 128.4 ?
C17 C18 H18A 120.0 ?
C17 C18 H18B 120.0 ?
H18A C18 H18B 120.0 ?
C24 C19 C20 112.5(2) ?
C24 C19 C25 116.4(2) ?
C20 C19 C25 131.0(2) ?
C21 C20 C19 125.9(2) ?
C21 C20 H20 117.1 ?
C19 C20 H20 117.1 ?
C22 C21 C20 118.6(2) ?
C22 C21 C30 122.3(2) ?
C20 C21 C30 119.0(2) ?
C21 C22 O3 121.1(2) ?
C21 C22 C23 122.1(2) ?
O3 C22 C23 116.8(2) ?
C22 C23 C24 117.6(2) ?
C22 C23 H23 121.2 ?
C24 C23 H23 121.2 ?
C19 C24 C23 122.9(2) ?
C19 C24 H24 118.6 ?
C23 C24 H24 118.6 ?
C26 C25 C19 107.1(2) ?
C26 C25 H25A 110.3 ?
C19 C25 H25A 110.3 ?
C26 C25 H25B 110.3 ?
C19 C25 H25B 110.3 ?
H25A C25 H25B 108.6 ?
C27 C26 C25 109.1(3) ?
C27 C26 H26 125.5 ?
C25 C26 H26 125.5 ?
C26 C27 H27A 120.0 ?
C26 C27 H27B 120.0 ?
H27A C27 H27B 120.0 ?
C33 C28 C29 120.9(2) ?
C33 C28 C34 108.9(2) ?
C29 C28 C34 128.7(2) ?
C30 C29 C28 121.8(2) ?
C30 C29 H29 119.1 ?
C28 C29 H29 119.1 ?
C29 C30 C31 117.7(2) ?
C29 C30 C21 120.3(2) ?
C31 C30 C21 121.9(2) ?
O4 C31 C30 124.3(2) ?
O4 C31 C32 117.1(2) ?
C30 C31 C32 117.9(2) ?
C33 C32 C31 119.0(2) ?
C33 C32 H32 120.5 ?
C31 C32 H32 120.5 ?
C32 C33 C28 122.0(2) ?
C32 C33 H33 119.0 ?
C28 C33 H33 119.0 ?
C28 C34 C35 99.5(2) ?
C28 C34 H34A 111.9 ?
C35 C34 H34A 111.9 ?
C28 C34 H34B 111.9 ?
C35 C34 H34B 111.9 ?
H34A C34 H34B 109.6 ?
C36 C35 C34 108.5(2) ?
C36 C35 H35 125.7 ?
C34 C35 H35 125.7 ?
C35 C36 H36A 120.0 ?
C35 C36 H36B 120.0 ?
H36A C36 H36B 120.0 ?
N1 C37 C38 106.07(19) yes
N1 C37 H37A 110.5 ?
C38 C37 H37A 110.5 ?
N1 C37 H37B 110.5 ?
C38 C37 H37B 110.5 ?
H37A C37 H37B 108.7 ?
N2 C38 C37 110.9(2) yes
N2 C38 H38A 109.5 ?
C37 C38 H38A 109.5 ?
N2 C38 H38B 109.5 ?
C37 C38 H38B 109.5 ?
H38A C38 H38B 108.0 ?
N1 C39 C40 108.3(2) yes
N1 C39 H39A 110.0 ?
C40 C39 H39A 110.0 ?
N1 C39 H39B 110.0 ?
C40 C39 H39B 110.0 ?
H39A C39 H39B 108.4 ?
N2 C40 C39 110.0(2) yes
N2 C40 H40A 109.7 ?
C39 C40 H40A 109.7 ?
N2 C40 H40B 109.7 ?
C39 C40 H40B 109.7 ?
H40A C40 H40B 108.2 ?
N1 C41 C42 110.92(19) yes
N1 C41 H41A 109.5 ?
C42 C41 H41A 109.5 ?
N1 C41 H41B 109.5 ?
C42 C41 H41B 109.5 ?
H41A C41 H41B 108.0 ?
N2 C42 C41 106.16(19) yes
N2 C42 H42A 110.5 ?
C41 C42 H42A 110.5 ?
N2 C42 H42B 110.5 ?
C41 C42 H42B 110.5 ?
H42A C42 H42B 108.7 ?
C39 N1 C41 110.70(18) yes
C39 N1 C37 112.50(18) yes
C41 N1 C37 105.40(19) yes
C40 N2 C38 110.4(2) yes
C40 N2 C42 111.07(19) yes
C38 N2 C42 110.7(2) yes
C4 O1 H1O 111.7(15) ?
C13 O2 H2O 111.2(16) ?
C22 O3 H3O 107.9(17) ?
C31 O4 H4O 110.5(16) ?

loop_
_geom_bond_atom_site_label_1
_geom_bond_atom_site_label_2
_geom_bond_distance
_geom_bond_publ_flag
C1 C2 1.329(3) yes
C1 C6 1.373(4) yes
C1 C7 1.486(3) yes
C2 C3 1.395(3) yes
C2 H2 0.93 ?
C3 C4 1.428(3) yes
C3 C12 1.477(3) yes
C4 O1 1.374(3) yes
C4 C5 1.398(3) yes
C5 C6 1.344(3) yes
C5 H5 0.93 ?
C6 H6 0.93 ?
C7 C8 1.560(4) yes
C7 H7A 0.97 ?
C7 H7B 0.97 ?
C8 C9 1.345(4) yes
C8 H8 0.93 ?
C9 H9A 0.93 ?
C9 H9B 0.93 ?
C10 C15 1.387(4) yes
C10 C11 1.392(4) yes
C10 C16 1.443(4) yes
C11 C12 1.386(3) yes
C11 H11 0.93 ?
C12 C13 1.392(3) yes
C13 O2 1.346(3) yes
C13 C14 1.395(3) yes
C14 C15 1.391(3) yes
C14 H14 0.93 ?
C15 H15 0.93 ?
C16 C17 1.543(4) yes
C16 H16A 0.97 ?
C16 H16B 0.97 ?
C17 C18 1.407(4) yes
C17 H17 0.93 ?
C18 H18A 0.93 ?
C18 H18B 0.93 ?
C19 C24 1.428(3) ?
C19 C20 1.444(3) ?
C19 C25 1.523(3) ?
C20 C21 1.366(3) ?
C20 H20 0.93 ?
C21 C22 1.365(4) ?
C21 C30 1.498(3) ?
C22 O3 1.369(3) ?
C22 C23 1.408(3) ?
C23 C24 1.434(3) ?
C23 H23 0.93 ?
C24 H24 0.93 ?
C25 C26 1.497(4) ?
C25 H25A 0.97 ?
C25 H25B 0.97 ?
C26 C27 1.373(4) ?
C26 H26 0.93 ?
C27 H27A 0.93 ?
C27 H27B 0.93 ?
C28 C33 1.321(4) ?
C28 C29 1.366(3) ?
C28 C34 1.486(3) ?
C29 C30 1.341(3) ?
C29 H29 0.93 ?
C30 C31 1.417(3) ?
C31 O4 1.338(3) ?
C31 C32 1.449(3) ?
C32 C33 1.315(3) ?
C32 H32 0.93 ?
C33 H33 0.93 ?
C34 C35 1.562(4) ?
C34 H34A 0.97 ?
C34 H34B 0.97 ?
C35 C36 1.352(4) ?
C35 H35 0.93 ?
C36 H36A 0.93 ?
C36 H36B 0.93 ?
C37 N1 1.520(3) yes
C37 C38 1.523(3) yes
C37 H37A 0.97 ?
C37 H37B 0.97 ?
C38 N2 1.459(3) yes
C38 H38A 0.97 ?
C38 H38B 0.97 ?
C39 N1 1.471(3) yes
C39 C40 1.520(3) yes
C39 H39A 0.97 ?
C39 H39B 0.97 ?
C40 N2 1.420(3) yes
C40 H40A 0.97 ?
C40 H40B 0.97 ?
C41 N1 1.502(3) yes
C41 C42 1.508(3) yes
C41 H41A 0.97 ?
C41 H41B 0.97 ?
C42 N2 1.506(3) yes
C42 H42A 0.97 ?
C42 H42B 0.97 ?
O1 H1O 0.98(3) ?
O2 H2O 0.90(3) ?
O3 H3O 0.89(3) ?
O4 H4O 0.96(3) ?

loop_
_geom_hbond_atom_site_label_D
_geom_hbond_atom_site_label_H
_geom_hbond_atom_site_label_A
_geom_hbond_site_symmetry_A
_geom_hbond_distance_DH
_geom_hbond_distance_HA
_geom_hbond_distance_DA
_geom_hbond_angle_DHA
_geom_hbond_publ_flag
O2 H2O O1 . 0.90(3) 1.58(3) 2.444(2) 162(3) yes
O4 H4O O3 . 0.96(3) 2.00(3) 2.575(3) 116(2) yes
O1 H1O N1 2_666 0.98(3) 1.84(3) 2.634(3) 136(2) yes
O3 H3O O2 2_666 0.89(3) 2.25(3) 2.498(3) 96(2) yes

loop_
_geom_torsion_atom_site_label_1
_geom_torsion_atom_site_label_2
_geom_torsion_atom_site_label_3
_geom_torsion_atom_site_label_4
_geom_torsion
C6 C1 C2 C3 7.3(4)
C7 C1 C2 C3 -170.2(2)
C1 C2 C3 C4 -4.6(3)
C1 C2 C3 C12 174.1(2)
C2 C3 C4 O1 -179.1(2)
C12 C3 C4 O1 2.1(3)
C2 C3 C4 C5 -1.0(3)
C12 C3 C4 C5 -179.8(2)
O1 C4 C5 C6 -178.5(2)
C3 C4 C5 C6 3.3(4)
C4 C5 C6 C1 -0.5(4)
C2 C1 C6 C5 -4.4(4)
C7 C1 C6 C5 173.1(2)
C2 C1 C7 C8 -105.1(3)
C6 C1 C7 C8 77.5(3)
C1 C7 C8 C9 127.8(3)
C15 C10 C11 C12 0.4(4)
C16 C10 C11 C12 176.5(2)
C10 C11 C12 C13 -0.2(3)
C10 C11 C12 C3 176.8(2)
C2 C3 C12 C11 -36.4(3)
C4 C3 C12 C11 142.2(2)
C2 C3 C12 C13 140.3(3)
C4 C3 C12 C13 -41.1(3)
C11 C12 C13 O2 -177.9(2)
C3 C12 C13 O2 5.6(4)
C11 C12 C13 C14 0.0(3)
C3 C12 C13 C14 -176.4(2)
O2 C13 C14 C15 177.8(2)
C12 C13 C14 C15 -0.1(3)
C11 C10 C15 C14 -0.5(4)
C16 C10 C15 C14 -175.7(3)
C13 C14 C15 C10 0.3(4)
C15 C10 C16 C17 -85.5(4)
C11 C10 C16 C17 99.0(3)
C10 C16 C17 C18 -168.1(3)
C24 C19 C20 C21 -4.8(4)
C25 C19 C20 C21 177.3(3)
C19 C20 C21 C22 2.9(4)
C19 C20 C21 C30 178.8(2)
C20 C21 C22 O3 178.3(2)
C30 C21 C22 O3 2.5(4)
C20 C21 C22 C23 -2.6(4)
C30 C21 C22 C23 -178.4(2)
C21 C22 C23 C24 4.6(4)
O3 C22 C23 C24 -176.3(2)
C20 C19 C24 C23 6.8(3)
C25 C19 C24 C23 -175.0(2)
C22 C23 C24 C19 -7.0(4)
C24 C19 C25 C26 -110.7(3)
C20 C19 C25 C26 67.1(4)
C19 C25 C26 C27 -105.0(3)
C33 C28 C29 C30 -7.6(4)
C34 C28 C29 C30 -172.6(3)
C28 C29 C30 C31 0.6(4)
C28 C29 C30 C21 176.0(2)
C22 C21 C30 C29 138.4(3)
C20 C21 C30 C29 -37.4(4)
C22 C21 C30 C31 -46.4(4)
C20 C21 C30 C31 137.9(3)
C29 C30 C31 O4 176.7(2)
C21 C30 C31 O4 1.3(4)
C29 C30 C31 C32 6.3(3)
C21 C30 C31 C32 -169.0(2)
O4 C31 C32 C33 -177.9(2)
C30 C31 C32 C33 -6.8(3)
C31 C32 C33 C28 0.0(4)
C29 C28 C33 C32 7.3(4)
C34 C28 C33 C32 174.9(2)
C33 C28 C34 C35 96.0(3)
C29 C28 C34 C35 -97.6(3)
C28 C34 C35 C36 -152.5(2)
N1 C37 C38 N2 -2.6(3)
N1 C39 C40 N2 2.4(3)
N1 C41 C42 N2 5.6(3)
C40 C39 N1 C41 -59.8(2)
C40 C39 N1 C37 57.9(2)
C42 C41 N1 C39 55.0(3)
C42 C41 N1 C37 -66.9(2)
C38 C37 N1 C39 -57.0(3)
C38 C37 N1 C41 63.7(2)
C39 C40 N2 C38 -62.4(3)
C39 C40 N2 C42 60.8(3)
C37 C38 N2 C40 62.6(3)
C37 C38 N2 C42 -60.8(3)
C41 C42 N2 C40 -64.9(2)
C41 C42 N2 C38 58.2(3)

loop_
_cod_related_entry_id
_cod_related_entry_database
_cod_related_entry_code
1 ChemSpider 21129010
